data_1572303
loop_
_publ_author_name
'Xia, Guomin'
'Zhou, Chunlei'
'Xiao, Xingliang'
'Yang, Yang'
'Yu, Fuqing'
'Wang, Hongming'

_publ_section_title
;
 Self-correcting mismatches in metastable hydrogen-bonded organic
 frameworks with an 11-fold interpenetrated array.
;
_journal_issue 35
_journal_name_full 'Chemical science'
_journal_page_first 14336
_journal_page_last 14343
_journal_paper_doi 10.1039/d4sc02751e
_journal_volume 15
_journal_year 2024
_chemical_compound_source 3,3',6,6'-tetrabromo-9,9'-bicarbazole
_chemical_formula_moiety 'C68 H36 N6 O4'
_chemical_formula_sum 'C68 H36 N6 O4'
_chemical_formula_weight 1001.03
_chemical_name_common BC-4Np
_chemical_name_systematic 6,6',6'',6'''-([9,9'-bicarbazole]-3,3',6,6'-tetrayl)tetrakis(benzo[cd]indol-2(1H)-one)
_space_group_crystal_system monoclinic
_space_group_IT_number 15
_space_group_name_Hall '-C 2yc'
_space_group_name_H-M_alt 'C 1 2/c 1'
_atom_sites_solution_hydrogens geom
_atom_sites_solution_primary dual
_audit_creation_date 2022-09-24
_audit_creation_method
;
Olex2 1.5
(compiled 2021.12.09 svn.r5202d8cf for OlexSys, GUI svn.r6439)
;
_audit_update_record
;
2022-12-14 deposited with the CCDC.	2024-08-06 downloaded from the CCDC.
;
_cell_angle_alpha 90
_cell_angle_beta 109.381(8)
_cell_angle_gamma 90
_cell_formula_units_Z 4
_cell_length_a 11.685(3)
_cell_length_b 30.037(8)
_cell_length_c 16.640(4)
_cell_measurement_reflns_used 6065
_cell_measurement_temperature 150.00
_cell_measurement_theta_max 51.201
_cell_measurement_theta_min 3.543
_cell_volume 5509(2)
_computing_cell_refinement 'SAINT V8.40B (?, 2016)'
_computing_data_reduction 'SAINT V8.40B (?, 2016)'
_computing_molecular_graphics 'Olex2 1.5 (Dolomanov et al., 2009)'
_computing_publication_material 'Olex2 1.5 (Dolomanov et al., 2009)'
_computing_structure_refinement 'SHELXL 2018/3 (Sheldrick, 2015)'
_computing_structure_solution 'SHELXT 2014/5 (Sheldrick, 2014)'
_diffrn_ambient_temperature 150.00
_diffrn_measured_fraction_theta_full 0.981
_diffrn_measured_fraction_theta_max 0.981
_diffrn_measurement_device_type 'Bruker APEX-II CCD'
_diffrn_measurement_method '\f and \w scans'
_diffrn_radiation_type GaK\a
_diffrn_radiation_wavelength 1.34139
_diffrn_reflns_av_R_equivalents 0.0512
_diffrn_reflns_av_unetI/netI 0.0605
_diffrn_reflns_Laue_measured_fraction_full 0.981
_diffrn_reflns_Laue_measured_fraction_max 0.981
_diffrn_reflns_limit_h_max 13
_diffrn_reflns_limit_h_min -13
_diffrn_reflns_limit_k_max 34
_diffrn_reflns_limit_k_min -32
_diffrn_reflns_limit_l_max 19
_diffrn_reflns_limit_l_min -18
_diffrn_reflns_number 13692
_diffrn_reflns_point_group_measured_fraction_full 0.981
_diffrn_reflns_point_group_measured_fraction_max 0.981
_diffrn_reflns_theta_full 51.468
_diffrn_reflns_theta_max 51.468
_diffrn_reflns_theta_min 3.544
_diffrn_source_current 2.86
_diffrn_source_power 0.1997996
_diffrn_source_voltage 69.86
_diffrn_standards_number 0
_exptl_absorpt_coefficient_mu 0.388
_exptl_absorpt_correction_T_max 0.7501
_exptl_absorpt_correction_T_min 0.4910
_exptl_absorpt_correction_type multi-scan
_exptl_absorpt_process_details
;
SADABS-2016/2 (Bruker,2016/2) was used for absorption correction.
wR2(int) was 0.1246 before and 0.0580 after correction.
The Ratio of minimum to maximum transmission is 0.6546.
The \l/2 correction factor is Not present.
;
_exptl_crystal_colour colourless
_exptl_crystal_colour_primary colourless
_exptl_crystal_density_diffrn 1.207
_exptl_crystal_description block
_exptl_crystal_F_000 2072
_exptl_crystal_preparation Luminescent
_exptl_crystal_recrystallization_method 'SCSC from NCU-HOF1'
_exptl_crystal_size_max 0.13
_exptl_crystal_size_mid 0.12
_exptl_crystal_size_min 0.1
_refine_diff_density_max 0.334
_refine_diff_density_min -0.229
_refine_diff_density_rms 0.043
_refine_ls_extinction_method none
_refine_ls_goodness_of_fit_ref 1.073
_refine_ls_hydrogen_treatment constr
_refine_ls_matrix_type full
_refine_ls_number_parameters 352
_refine_ls_number_reflns 4506
_refine_ls_number_restraints 2
_refine_ls_restrained_S_all 1.073
_refine_ls_R_factor_all 0.0882
_refine_ls_R_factor_gt 0.0636
_refine_ls_shift/su_max 0.000
_refine_ls_shift/su_mean 0.000
_refine_ls_structure_factor_coef Fsqd
_refine_ls_weighting_details 'w=1/[\s^2^(Fo^2^)+(0.1092P)^2^+2.2568P] where P=(Fo^2^+2Fc^2^)/3'
_refine_ls_weighting_scheme calc
_refine_ls_wR_factor_gt 0.1858
_refine_ls_wR_factor_ref 0.2019
_reflns_Friedel_coverage 0.000
_reflns_number_gt 3107
_reflns_number_total 4506
_reflns_threshold_expression 'I > 2\s(I)'
_cod_data_source_file d4sc02751e2.cif
_cod_data_source_block 11_sq
_cod_depositor_comments 'Adding full bibliography for 1572302--1572305.cif.'
_cod_database_code 1572303
_shelx_shelxl_version_number 2018/3
_shelx_space_group_comment
;
The symmetry employed for this shelxl refinement is uniquely defined
by the following loop, which should always be used as a source of
symmetry information in preference to the above space-group names.
They are only intended as comments.
;
_olex2_refinement_description
;
1. Fixed Uiso
 At 1.2 times of:
  All C(H) groups, All N(H) groups
2. Rigid bond restraints
 C6, C7
 with sigma for 1-2 distances of 0.001 and sigma for 1-3 distances of 0.002
 C27, C32
 with sigma for 1-2 distances of 0.001 and sigma for 1-3 distances of 0.002
3.a Aromatic/amide H refined with riding coordinates:
 N2(H2), N3(H3), C5(H5), C6(H6), C9(H9), C10(H10), C11(H11), C13(H13),
 C14(H14), C16(H16), C19(H19), C20(H20), C22(H22), C24(H24), C25(H25), C29(H29),
  C30(H30), C31(H31)
;
_platon_squeeze_void_probe_radius 1.20
_olex2_submission_special_instructions 'No special instructions were received'

loop_
_space_group_symop_operation_xyz
'x, y, z'
'-x, y, -z+1/2'
'x+1/2, y+1/2, z'
'-x+1/2, y+1/2, -z+1/2'
'-x, -y, -z'
'x, -y, z-1/2'
'-x+1/2, -y+1/2, -z'
'x+1/2, -y+1/2, z-1/2'

loop_
_atom_site_label
_atom_site_type_symbol
_atom_site_fract_x
_atom_site_fract_y
_atom_site_fract_z
_atom_site_U_iso_or_equiv
_atom_site_adp_type
_atom_site_occupancy
_atom_site_site_symmetry_order
_atom_site_calc_flag
_atom_site_refinement_flags_posn
_atom_site_refinement_flags_adp
_atom_site_refinement_flags_occupancy
_atom_site_disorder_assembly
_atom_site_disorder_group
O1 O 0.75001(19) 0.69227(8) 0.01305(11) 0.0739(6) Uani 1 1 d . . . . .
O2 O 0.09625(19) 0.44758(8) 0.54060(16) 0.0925(8) Uani 1 1 d . . . . .
N1 N 0.95008(18) 0.65979(10) 0.71356(13) 0.0711(8) Uani 1 1 d . . . . .
N2 N 0.80362(18) 0.74430(8) 0.12092(13) 0.0570(6) Uani 1 1 d . . . . .
H2 H 0.798690 0.768328 0.089694 0.068 Uiso 1 1 calc R U . . .
N3 N 0.1448(2) 0.52166(10) 0.53564(17) 0.0801(8) Uani 1 1 d . . . . .
H3 H 0.070837 0.532431 0.514229 0.096 Uiso 1 1 calc R U . . .
C1 C 0.7832(2) 0.70200(11) 0.08912(16) 0.0593(7) Uani 1 1 d . . . . .
C2 C 0.8060(2) 0.67215(11) 0.16400(16) 0.0592(7) Uani 1 1 d . . . . .
C3 C 0.8338(2) 0.70017(10) 0.23435(15) 0.0524(7) Uani 1 1 d . . . . .
C4 C 0.8335(2) 0.74443(10) 0.21003(16) 0.0516(7) Uani 1 1 d . . . . .
C5 C 0.8587(2) 0.77683(11) 0.27000(17) 0.0610(7) Uani 1 1 d . . . . .
H5 H 0.861141 0.807305 0.255368 0.073 Uiso 1 1 calc R U . . .
C6 C 0.8816(2) 0.76324(11) 0.35607(17) 0.0623(7) Uani 1 1 d . U . . .
H6 H 0.898888 0.785725 0.398583 0.075 Uiso 1 1 calc R U . . .
C7 C 0.8802(2) 0.71987(11) 0.38153(15) 0.0565(7) Uani 1 1 d . U . . .
C8 C 0.8573(2) 0.68596(10) 0.31852(15) 0.0531(7) Uani 1 1 d . . . . .
C9 C 0.8572(3) 0.63938(12) 0.32789(18) 0.0683(8) Uani 1 1 d . . . . .
H9 H 0.875251 0.627047 0.383297 0.082 Uiso 1 1 calc R U . . .
C10 C 0.8316(3) 0.61125(13) 0.2589(2) 0.0815(10) Uani 1 1 d . . . . .
H10 H 0.832742 0.580013 0.268083 0.098 Uiso 1 1 calc R U . . .
C11 C 0.8039(3) 0.62737(12) 0.1753(2) 0.0782(9) Uani 1 1 d . . . . .
H11 H 0.784350 0.607580 0.128138 0.094 Uiso 1 1 calc R U . . .
C12 C 0.9001(2) 0.70772(11) 0.47176(15) 0.0618(8) Uani 1 1 d . . . . .
C13 C 1.0051(2) 0.72070(13) 0.53633(17) 0.0760(10) Uani 1 1 d . . . . .
H13 H 1.061118 0.739679 0.522745 0.091 Uiso 1 1 calc R U . . .
C14 C 1.0304(3) 0.70682(14) 0.61957(17) 0.0837(11) Uani 1 1 d . . . . .
H14 H 1.102879 0.715657 0.662901 0.100 Uiso 1 1 calc R U . . .
C15 C 0.9472(2) 0.67979(12) 0.63763(15) 0.0655(9) Uani 1 1 d . . . . .
C16 C 0.8162(2) 0.68149(11) 0.49204(15) 0.0602(8) Uani 1 1 d . . . . .
H16 H 0.742639 0.673421 0.448945 0.072 Uiso 1 1 calc R U . . .
C17 C 0.7734(2) 0.63892(11) 0.61554(15) 0.0617(8) Uani 1 1 d . . . . .
C18 C 0.8467(2) 0.63400(11) 0.70113(16) 0.0623(8) Uani 1 1 d . . . . .
C19 C 0.8106(3) 0.60882(12) 0.75764(17) 0.0720(9) Uani 1 1 d . . . . .
H19 H 0.861500 0.605064 0.815067 0.086 Uiso 1 1 calc R U . . .
C20 C 0.6967(3) 0.58916(12) 0.72728(17) 0.0710(9) Uani 1 1 d . . . . .
H20 H 0.670130 0.571402 0.764962 0.085 Uiso 1 1 calc R U . . .
C21 C 0.6193(2) 0.59457(11) 0.64299(17) 0.0654(8) Uani 1 1 d . . . . .
C22 C 0.6595(2) 0.61917(11) 0.58711(16) 0.0653(8) Uani 1 1 d . . . . .
H22 H 0.609172 0.622527 0.529424 0.078 Uiso 1 1 calc R U . . .
C23 C 0.4937(3) 0.57616(12) 0.61365(17) 0.0658(8) Uani 1 1 d . . . . .
C24 C 0.3971(2) 0.60347(12) 0.57895(17) 0.0668(8) Uani 1 1 d . . . . .
H24 H 0.414010 0.634074 0.573872 0.080 Uiso 1 1 calc R U . . .
C25 C 0.2741(2) 0.59063(11) 0.54983(17) 0.0627(8) Uani 1 1 d . . . . .
H25 H 0.211071 0.611702 0.526967 0.075 Uiso 1 1 calc R U . . .
C26 C 0.2500(2) 0.54700(12) 0.55588(17) 0.0651(8) Uani 1 1 d . . . . .
C27 C 0.3496(2) 0.51666(11) 0.59053(17) 0.0643(7) Uani 1 1 d . U . . .
C28 C 0.4698(2) 0.53025(12) 0.61890(18) 0.0650(8) Uani 1 1 d . . . . .
C29 C 0.5533(3) 0.49400(13) 0.6492(2) 0.0796(10) Uani 1 1 d . . . . .
H29 H 0.638086 0.499714 0.669703 0.095 Uiso 1 1 calc R U . . .
C30 C 0.5116(3) 0.45088(13) 0.6490(2) 0.0849(10) Uani 1 1 d . . . . .
H30 H 0.568688 0.427494 0.669185 0.102 Uiso 1 1 calc R U . . .
C31 C 0.3857(3) 0.44059(13) 0.6193(2) 0.0840(10) Uani 1 1 d . . . . .
H31 H 0.358738 0.410811 0.620144 0.101 Uiso 1 1 calc R U . . .
C32 C 0.3054(3) 0.47392(12) 0.58992(19) 0.0720(8) Uani 1 1 d . U . . .
C33 C 0.1724(3) 0.47671(14) 0.5539(2) 0.0802(10) Uani 1 1 d . . . . .
C34 C 0.8390(2) 0.66698(11) 0.57486(15) 0.0590(8) Uani 1 1 d . . . . .

loop_
_atom_site_aniso_label
_atom_site_aniso_U_11
_atom_site_aniso_U_22
_atom_site_aniso_U_33
_atom_site_aniso_U_23
_atom_site_aniso_U_13
_atom_site_aniso_U_12
O1 0.1081(15) 0.0729(16) 0.0404(11) 0.0037(10) 0.0240(10) -0.0075(11)
O2 0.0706(13) 0.0814(18) 0.1078(19) 0.0283(14) 0.0060(12) -0.0099(12)
N1 0.0495(12) 0.128(2) 0.0282(10) 0.0039(13) 0.0029(8) -0.0073(13)
N2 0.0632(13) 0.0643(17) 0.0407(12) 0.0092(11) 0.0136(10) -0.0041(11)
N3 0.0650(14) 0.085(2) 0.0777(18) 0.0204(16) 0.0073(12) -0.0020(13)
C1 0.0659(15) 0.072(2) 0.0402(15) 0.0044(14) 0.0177(12) -0.0031(14)
C2 0.0678(16) 0.070(2) 0.0387(14) 0.0058(14) 0.0160(12) -0.0023(14)
C3 0.0449(12) 0.071(2) 0.0396(13) 0.0080(13) 0.0112(10) -0.0017(12)
C4 0.0430(12) 0.067(2) 0.0422(14) 0.0058(13) 0.0110(10) -0.0027(11)
C5 0.0616(15) 0.068(2) 0.0498(16) 0.0025(15) 0.0138(12) -0.0067(13)
C6 0.0574(14) 0.0789(17) 0.0450(15) -0.0030(14) 0.0096(11) -0.0087(14)
C7 0.0417(12) 0.0828(17) 0.0398(13) 0.0035(14) 0.0066(10) -0.0082(12)
C8 0.0465(13) 0.071(2) 0.0392(14) 0.0102(13) 0.0103(10) -0.0003(12)
C9 0.0778(18) 0.081(3) 0.0429(15) 0.0137(16) 0.0157(13) -0.0010(16)
C10 0.117(3) 0.068(2) 0.0569(19) 0.0107(17) 0.0264(17) 0.0011(19)
C11 0.116(2) 0.070(2) 0.0523(18) 0.0020(16) 0.0321(17) -0.0039(18)
C12 0.0509(13) 0.095(2) 0.0342(13) 0.0011(14) 0.0070(11) -0.0113(14)
C13 0.0499(14) 0.129(3) 0.0430(15) 0.0019(17) 0.0076(11) -0.0238(16)
C14 0.0546(15) 0.148(4) 0.0392(15) -0.0001(18) 0.0037(12) -0.0280(18)
C15 0.0478(13) 0.112(3) 0.0319(14) 0.0002(15) 0.0068(11) -0.0070(14)
C16 0.0495(13) 0.091(2) 0.0341(13) 0.0007(14) 0.0060(10) -0.0107(13)
C17 0.0593(15) 0.090(2) 0.0334(13) -0.0036(14) 0.0126(11) -0.0083(14)
C18 0.0616(16) 0.090(2) 0.0339(13) -0.0033(14) 0.0134(11) -0.0027(14)
C19 0.0715(17) 0.106(3) 0.0351(14) 0.0074(15) 0.0131(12) -0.0014(17)
C20 0.0786(19) 0.091(3) 0.0434(15) 0.0064(15) 0.0200(14) -0.0066(16)
C21 0.0662(16) 0.084(2) 0.0443(15) -0.0021(15) 0.0161(13) -0.0050(14)
C22 0.0646(15) 0.091(2) 0.0362(14) -0.0009(14) 0.0112(12) -0.0124(15)
C23 0.0717(17) 0.080(2) 0.0468(15) 0.0023(15) 0.0209(13) -0.0061(16)
C24 0.0685(17) 0.082(2) 0.0474(16) 0.0069(15) 0.0156(13) -0.0088(16)
C25 0.0670(16) 0.070(2) 0.0451(15) 0.0079(14) 0.0109(12) -0.0004(14)
C26 0.0626(16) 0.083(3) 0.0471(16) 0.0013(15) 0.0147(12) -0.0097(15)
C27 0.0689(17) 0.0778(19) 0.0443(15) 0.0079(15) 0.0160(12) -0.0043(14)
C28 0.0620(16) 0.082(2) 0.0500(16) -0.0014(15) 0.0169(12) 0.0017(15)
C29 0.0731(19) 0.091(3) 0.071(2) 0.0016(19) 0.0186(15) 0.0008(18)
C30 0.079(2) 0.078(3) 0.089(3) 0.011(2) 0.0174(17) 0.0081(18)
C31 0.086(2) 0.080(3) 0.083(2) 0.007(2) 0.0231(18) 0.0061(18)
C32 0.0700(17) 0.082(2) 0.0604(18) 0.0093(17) 0.0172(14) -0.0063(16)
C33 0.075(2) 0.087(3) 0.069(2) 0.0142(19) 0.0108(15) -0.0161(19)
C34 0.0500(13) 0.090(2) 0.0346(13) -0.0015(14) 0.0111(11) -0.0070(13)

loop_
_atom_type_symbol
_atom_type_description
_atom_type_scat_dispersion_real
_atom_type_scat_dispersion_imag
_atom_type_scat_source
C C 0.0137 0.0067 'International Tables Vol C Tables 4.2.6.8 and 6.1.1.4'
H H 0.0000 0.0000 'International Tables Vol C Tables 4.2.6.8 and 6.1.1.4'
N N 0.0241 0.0134 'International Tables Vol C Tables 4.2.6.8 and 6.1.1.4'
O O 0.0389 0.0241 'International Tables Vol C Tables 4.2.6.8 and 6.1.1.4'

loop_
_geom_angle_atom_site_label_1
_geom_angle_atom_site_label_2
_geom_angle_atom_site_label_3
_geom_angle
_geom_angle_site_symmetry_1
_geom_angle_site_symmetry_3
_geom_angle_publ_flag
N1 N1 C15 124.0(2) 2_756 . ?
N1 N1 C18 124.9(2) 2_756 . ?
C15 N1 C18 110.3(2) . . ?
C1 N2 H2 124.4 . . ?
C1 N2 C4 111.2(2) . . ?
C4 N2 H2 124.4 . . ?
C26 N3 H3 124.6 . . ?
C26 N3 C33 110.8(3) . . ?
C33 N3 H3 124.6 . . ?
O1 C1 N2 125.1(3) . . ?
O1 C1 C2 128.9(3) . . ?
N2 C1 C2 106.1(2) . . ?
C3 C2 C1 105.5(3) . . ?
C11 C2 C1 135.0(3) . . ?
C11 C2 C3 119.5(3) . . ?
C2 C3 C8 124.8(3) . . ?
C4 C3 C2 110.9(2) . . ?
C4 C3 C8 124.3(3) . . ?
C3 C4 N2 106.3(2) . . ?
C5 C4 N2 134.1(3) . . ?
C5 C4 C3 119.6(2) . . ?
C4 C5 H5 121.4 . . ?
C4 C5 C6 117.2(3) . . ?
C6 C5 H5 121.4 . . ?
C5 C6 H6 117.8 . . ?
C7 C6 C5 124.4(3) . . ?
C7 C6 H6 117.8 . . ?
C6 C7 C8 118.1(2) . . ?
C6 C7 C12 122.1(3) . . ?
C8 C7 C12 119.8(3) . . ?
C3 C8 C7 116.4(3) . . ?
C3 C8 C9 114.0(3) . . ?
C9 C8 C7 129.6(2) . . ?
C8 C9 H9 119.1 . . ?
C10 C9 C8 121.7(3) . . ?
C10 C9 H9 119.1 . . ?
C9 C10 H10 119.0 . . ?
C9 C10 C11 121.9(3) . . ?
C11 C10 H10 119.0 . . ?
C2 C11 C10 118.0(3) . . ?
C2 C11 H11 121.0 . . ?
C10 C11 H11 121.0 . . ?
C13 C12 C7 120.9(2) . . ?
C16 C12 C7 120.0(2) . . ?
C16 C12 C13 119.1(2) . . ?
C12 C13 H13 119.0 . . ?
C14 C13 C12 122.0(3) . . ?
C14 C13 H13 119.0 . . ?
C13 C14 H14 121.1 . . ?
C15 C14 C13 117.8(2) . . ?
C15 C14 H14 121.1 . . ?
N1 C15 C34 107.6(2) . . ?
C14 C15 N1 130.4(2) . . ?
C14 C15 C34 121.9(2) . . ?
C12 C16 H16 119.9 . . ?
C34 C16 C12 120.3(2) . . ?
C34 C16 H16 119.9 . . ?
C18 C17 C34 107.2(2) . . ?
C22 C17 C18 119.6(3) . . ?
C22 C17 C34 133.2(2) . . ?
N1 C18 C17 107.4(2) . . ?
C19 C18 N1 130.7(2) . . ?
C19 C18 C17 121.8(3) . . ?
C18 C19 H19 121.3 . . ?
C18 C19 C20 117.3(2) . . ?
C20 C19 H19 121.3 . . ?
C19 C20 H20 118.8 . . ?
C19 C20 C21 122.4(3) . . ?
C21 C20 H20 118.8 . . ?
C20 C21 C23 121.4(3) . . ?
C22 C21 C20 118.9(3) . . ?
C22 C21 C23 119.6(2) . . ?
C17 C22 H22 120.0 . . ?
C21 C22 C17 119.9(2) . . ?
C21 C22 H22 120.0 . . ?
C24 C23 C21 120.3(3) . . ?
C24 C23 C28 117.4(3) . . ?
C28 C23 C21 122.3(3) . . ?
C23 C24 H24 116.9 . . ?
C23 C24 C25 126.1(3) . . ?
C25 C24 H24 116.9 . . ?
C24 C25 H25 121.5 . . ?
C26 C25 C24 117.0(3) . . ?
C26 C25 H25 121.5 . . ?
N3 C26 C27 106.4(3) . . ?
C25 C26 N3 134.7(3) . . ?
C25 C26 C27 118.8(3) . . ?
C28 C27 C26 122.9(3) . . ?
C32 C27 C26 109.6(3) . . ?
C32 C27 C28 127.5(3) . . ?
C23 C28 C29 129.4(3) . . ?
C27 C28 C23 117.7(3) . . ?
C27 C28 C29 113.0(3) . . ?
C28 C29 H29 119.7 . . ?
C30 C29 C28 120.7(3) . . ?
C30 C29 H29 119.7 . . ?
C29 C30 H30 119.1 . . ?
C29 C30 C31 121.8(3) . . ?
C31 C30 H30 119.1 . . ?
C30 C31 H31 120.7 . . ?
C32 C31 C30 118.7(4) . . ?
C32 C31 H31 120.7 . . ?
C27 C32 C33 106.9(3) . . ?
C31 C32 C27 118.3(3) . . ?
C31 C32 C33 134.8(3) . . ?
O2 C33 N3 123.6(3) . . ?
O2 C33 C32 130.1(4) . . ?
N3 C33 C32 106.3(3) . . ?
C15 C34 C17 107.3(2) . . ?
C16 C34 C15 118.9(2) . . ?
C16 C34 C17 133.7(2) . . ?

loop_
_geom_bond_atom_site_label_1
_geom_bond_atom_site_label_2
_geom_bond_distance
_geom_bond_site_symmetry_2
_geom_bond_publ_flag
O1 C1 1.230(3) . ?
O2 C33 1.215(4) . ?
N1 N1 1.376(4) 2_756 ?
N1 C15 1.389(3) . ?
N1 C18 1.391(4) . ?
N2 H2 0.8800 . ?
N2 C1 1.367(4) . ?
N2 C4 1.406(3) . ?
N3 H3 0.8800 . ?
N3 C26 1.388(4) . ?
N3 C33 1.398(5) . ?
C1 C2 1.485(4) . ?
C2 C3 1.390(4) . ?
C2 C11 1.359(5) . ?
C3 C4 1.389(4) . ?
C3 C8 1.401(3) . ?
C4 C5 1.354(4) . ?
C5 H5 0.9500 . ?
C5 C6 1.427(4) . ?
C6 H6 0.9500 . ?
C6 C7 1.372(4) . ?
C7 C8 1.422(4) . ?
C7 C12 1.486(3) . ?
C8 C9 1.408(4) . ?
C9 H9 0.9500 . ?
C9 C10 1.376(4) . ?
C10 H10 0.9500 . ?
C10 C11 1.406(4) . ?
C11 H11 0.9500 . ?
C12 C13 1.392(4) . ?
C12 C16 1.384(4) . ?
C13 H13 0.9500 . ?
C13 C14 1.381(4) . ?
C14 H14 0.9500 . ?
C14 C15 1.374(4) . ?
C15 C34 1.401(3) . ?
C16 H16 0.9500 . ?
C16 C34 1.384(3) . ?
C17 C18 1.405(3) . ?
C17 C22 1.389(4) . ?
C17 C34 1.449(4) . ?
C18 C19 1.378(4) . ?
C19 H19 0.9500 . ?
C19 C20 1.389(4) . ?
C20 H20 0.9500 . ?
C20 C21 1.403(4) . ?
C21 C22 1.386(4) . ?
C21 C23 1.491(4) . ?
C22 H22 0.9500 . ?
C23 C24 1.360(4) . ?
C23 C28 1.416(4) . ?
C24 H24 0.9500 . ?
C24 C25 1.409(4) . ?
C25 H25 0.9500 . ?
C25 C26 1.351(4) . ?
C26 C27 1.439(4) . ?
C27 C28 1.387(4) . ?
C27 C32 1.382(4) . ?
C28 C29 1.438(5) . ?
C29 H29 0.9500 . ?
C29 C30 1.383(5) . ?
C30 H30 0.9500 . ?
C30 C31 1.422(5) . ?
C31 H31 0.9500 . ?
C31 C32 1.348(5) . ?
C32 C33 1.471(4) . ?

loop_
_geom_torsion_atom_site_label_1
_geom_torsion_atom_site_label_2
_geom_torsion_atom_site_label_3
_geom_torsion_atom_site_label_4
_geom_torsion
_geom_torsion_site_symmetry_1
_geom_torsion_site_symmetry_2
_geom_torsion_site_symmetry_3
_geom_torsion_site_symmetry_4
_geom_torsion_publ_flag
O1 C1 C2 C3 -176.2(3) . . . . ?
O1 C1 C2 C11 3.1(5) . . . . ?
N1 N1 C15 C14 -8.0(5) 2_756 . . . ?
N1 N1 C15 C34 170.7(2) 2_756 . . . ?
N1 N1 C18 C17 -172.3(2) 2_756 . . . ?
N1 N1 C18 C19 10.7(5) 2_756 . . . ?
N1 C15 C34 C16 -177.9(3) . . . . ?
N1 C15 C34 C17 1.3(4) . . . . ?
N1 C18 C19 C20 175.2(3) . . . . ?
N2 C1 C2 C3 2.3(3) . . . . ?
N2 C1 C2 C11 -178.4(3) . . . . ?
N2 C4 C5 C6 177.9(2) . . . . ?
N3 C26 C27 C28 -179.3(3) . . . . ?
N3 C26 C27 C32 0.9(3) . . . . ?
C1 N2 C4 C3 1.1(3) . . . . ?
C1 N2 C4 C5 -178.4(3) . . . . ?
C1 C2 C3 C4 -1.7(3) . . . . ?
C1 C2 C3 C8 177.5(2) . . . . ?
C1 C2 C11 C10 -179.9(3) . . . . ?
C2 C3 C4 N2 0.4(3) . . . . ?
C2 C3 C4 C5 -180.0(2) . . . . ?
C2 C3 C8 C7 -178.0(2) . . . . ?
C2 C3 C8 C9 3.3(3) . . . . ?
C3 C2 C11 C10 -0.7(4) . . . . ?
C3 C4 C5 C6 -1.5(3) . . . . ?
C3 C8 C9 C10 -2.2(4) . . . . ?
C4 N2 C1 O1 176.4(2) . . . . ?
C4 N2 C1 C2 -2.1(3) . . . . ?
C4 C3 C8 C7 1.1(3) . . . . ?
C4 C3 C8 C9 -177.6(2) . . . . ?
C4 C5 C6 C7 0.4(4) . . . . ?
C5 C6 C7 C8 1.6(4) . . . . ?
C5 C6 C7 C12 -177.7(2) . . . . ?
C6 C7 C8 C3 -2.2(3) . . . . ?
C6 C7 C8 C9 176.3(3) . . . . ?
C6 C7 C12 C13 -56.8(4) . . . . ?
C6 C7 C12 C16 126.1(3) . . . . ?
C7 C8 C9 C10 179.3(3) . . . . ?
C7 C12 C13 C14 -174.6(3) . . . . ?
C7 C12 C16 C34 174.6(3) . . . . ?
C8 C3 C4 N2 -178.8(2) . . . . ?
C8 C3 C4 C5 0.8(4) . . . . ?
C8 C7 C12 C13 124.0(3) . . . . ?
C8 C7 C12 C16 -53.1(4) . . . . ?
C8 C9 C10 C11 -0.2(5) . . . . ?
C9 C10 C11 C2 1.7(5) . . . . ?
C11 C2 C3 C4 178.9(3) . . . . ?
C11 C2 C3 C8 -1.9(4) . . . . ?
C12 C7 C8 C3 177.1(2) . . . . ?
C12 C7 C8 C9 -4.5(4) . . . . ?
C12 C13 C14 C15 -0.7(6) . . . . ?
C12 C16 C34 C15 0.9(5) . . . . ?
C12 C16 C34 C17 -178.0(3) . . . . ?
C13 C12 C16 C34 -2.5(5) . . . . ?
C13 C14 C15 N1 177.5(3) . . . . ?
C13 C14 C15 C34 -1.0(6) . . . . ?
C14 C15 C34 C16 0.9(5) . . . . ?
C14 C15 C34 C17 -179.9(3) . . . . ?
C15 N1 C18 C17 -2.2(4) . . . . ?
C15 N1 C18 C19 -179.3(3) . . . . ?
C16 C12 C13 C14 2.5(5) . . . . ?
C17 C18 C19 C20 -1.5(5) . . . . ?
C18 N1 C15 C14 -178.1(4) . . . . ?
C18 N1 C15 C34 0.6(4) . . . . ?
C18 C17 C22 C21 -0.4(5) . . . . ?
C18 C17 C34 C15 -2.6(4) . . . . ?
C18 C17 C34 C16 176.4(3) . . . . ?
C18 C19 C20 C21 -0.6(5) . . . . ?
C19 C20 C21 C22 2.2(5) . . . . ?
C19 C20 C21 C23 -175.1(3) . . . . ?
C20 C21 C22 C17 -1.6(5) . . . . ?
C20 C21 C23 C24 122.9(3) . . . . ?
C20 C21 C23 C28 -58.4(4) . . . . ?
C21 C23 C24 C25 -179.1(3) . . . . ?
C21 C23 C28 C27 179.4(2) . . . . ?
C21 C23 C28 C29 -1.3(5) . . . . ?
C22 C17 C18 N1 -175.3(3) . . . . ?
C22 C17 C18 C19 2.1(5) . . . . ?
C22 C17 C34 C15 175.3(3) . . . . ?
C22 C17 C34 C16 -5.7(6) . . . . ?
C22 C21 C23 C24 -54.4(4) . . . . ?
C22 C21 C23 C28 124.4(3) . . . . ?
C23 C21 C22 C17 175.7(3) . . . . ?
C23 C24 C25 C26 -0.9(4) . . . . ?
C23 C28 C29 C30 -179.8(3) . . . . ?
C24 C23 C28 C27 -1.8(4) . . . . ?
C24 C23 C28 C29 177.5(3) . . . . ?
C24 C25 C26 N3 179.5(3) . . . . ?
C24 C25 C26 C27 -0.5(4) . . . . ?
C25 C26 C27 C28 0.6(4) . . . . ?
C25 C26 C27 C32 -179.1(3) . . . . ?
C26 N3 C33 O2 -178.7(3) . . . . ?
C26 N3 C33 C32 1.1(4) . . . . ?
C26 C27 C28 C23 0.5(4) . . . . ?
C26 C27 C28 C29 -178.9(3) . . . . ?
C26 C27 C32 C31 179.3(3) . . . . ?
C26 C27 C32 C33 -0.2(3) . . . . ?
C27 C28 C29 C30 -0.5(4) . . . . ?
C27 C32 C33 O2 179.3(4) . . . . ?
C27 C32 C33 N3 -0.5(4) . . . . ?
C28 C23 C24 C25 2.1(4) . . . . ?
C28 C27 C32 C31 -0.5(5) . . . . ?
C28 C27 C32 C33 180.0(3) . . . . ?
C28 C29 C30 C31 -0.2(5) . . . . ?
C29 C30 C31 C32 0.7(5) . . . . ?
C30 C31 C32 C27 -0.3(5) . . . . ?
C30 C31 C32 C33 179.0(3) . . . . ?
C31 C32 C33 O2 -0.1(7) . . . . ?
C31 C32 C33 N3 -179.9(4) . . . . ?
C32 C27 C28 C23 -179.7(3) . . . . ?
C32 C27 C28 C29 0.9(4) . . . . ?
C33 N3 C26 C25 178.8(3) . . . . ?
C33 N3 C26 C27 -1.3(3) . . . . ?
C34 C17 C18 N1 2.9(3) . . . . ?
C34 C17 C18 C19 -179.7(3) . . . . ?
C34 C17 C22 C21 -178.1(3) . . . . ?

loop_
_platon_squeeze_void_nr
_platon_squeeze_void_average_x
_platon_squeeze_void_average_y
_platon_squeeze_void_average_z
_platon_squeeze_void_volume
_platon_squeeze_void_count_electrons
_platon_squeeze_void_content
1 0.000 0.183 0.250 108 16 ' '
2 0.000 0.495 0.250 117 20 ' '
3 0.000 0.505 0.750 117 20 ' '
4 0.000 0.817 0.750 107 16 ' '
5 0.500 0.005 0.750 117 20 ' '
6 0.500 0.995 0.250 117 20 ' '
7 0.500 0.317 0.750 107 16 ' '
8 0.500 0.683 0.250 108 16 ' '
